data_7213821
loop_
_publ_author_name
'Surbella III, Robert G.'
'Cahill, Christopher L.'

_publ_section_title
;
 The exploration of supramolecular interactions stemming from the
 [UO2(NCS)4(H2O)]2&#x2212; tecton and substituted pyridinium cations
;
_journal_issue 12
_journal_name_full CrystEngComm
_journal_page_first 2352
_journal_paper_doi 10.1039/c3ce42106f
_journal_volume 16
_journal_year 2014
_chemical_formula_moiety '(C6 H5 N2 S1 1+)2, (U O3 C4 H2 N4 S4 2-), 4(H2 O)'
_chemical_formula_sum 'C16 H20 N8 O7 S6 U'
_chemical_formula_weight 866.81
_chemical_properties_physical thermochromic
_space_group_crystal_system monoclinic
_space_group_IT_number 15
_space_group_name_Hall '-C 2yc'
_space_group_name_H-M_alt 'C 1 2/c 1'
_symmetry_cell_setting monoclinic
_symmetry_Int_Tables_number 15
_symmetry_space_group_name_Hall '-C 2yc'
_symmetry_space_group_name_H-M 'C 1 2/c 1'
_atom_sites_solution_hydrogens geom
_audit_creation_method SHELXL-2013
_cell_angle_alpha 90
_cell_angle_beta 102.363(3)
_cell_angle_gamma 90
_cell_formula_units_Z 4
_cell_length_a 13.407(3)
_cell_length_b 8.8724(17)
_cell_length_c 24.900(5)
_cell_measurement_reflns_used 6848
_cell_measurement_temperature 100(2)
_cell_measurement_theta_max 59.896
_cell_measurement_theta_min 5.546
_cell_volume 2893.2(10)
_computing_cell_refinement 'SAINT (Bruker AXS, 2013)'
_computing_data_collection 'APEX II (Bruker AXS, 2013)'
_computing_data_reduction 'SAINT (Bruker AXS, 2013)'
_computing_molecular_graphics 'Crystal Maker v.8.2.2 (Palmer 2009)'
_computing_publication_material 'WINGX (Farrugia, 2012)'
_computing_structure_refinement 'SHELXL-2013 (Sheldrick, 2013)'
_computing_structure_solution 'SIR92 (Altomare, 1993)'
_diffrn_ambient_temperature 100(2)
_diffrn_measured_fraction_theta_full 1.000
_diffrn_measured_fraction_theta_max 0.926
_diffrn_measurement_device_type 'Bruker ApexII CCD'
_diffrn_measurement_method 'Omega and Phi Scans'
_diffrn_radiation_probe x-ray
_diffrn_radiation_type MoK\a
_diffrn_radiation_wavelength 0.71073
_diffrn_reflns_av_R_equivalents 0.0707
_diffrn_reflns_av_unetI/netI 0.0642
_diffrn_reflns_Laue_measured_fraction_full 1.000
_diffrn_reflns_Laue_measured_fraction_max 0.926
_diffrn_reflns_limit_h_max 18
_diffrn_reflns_limit_h_min -19
_diffrn_reflns_limit_k_max 11
_diffrn_reflns_limit_k_min -12
_diffrn_reflns_limit_l_max 33
_diffrn_reflns_limit_l_min -34
_diffrn_reflns_number 15491
_diffrn_reflns_point_group_measured_fraction_full 1.000
_diffrn_reflns_point_group_measured_fraction_max 0.926
_diffrn_reflns_theta_full 25.000
_diffrn_reflns_theta_max 30.430
_diffrn_reflns_theta_min 1.674
_diffrn_source 'fine-focused sealed X-ray tube'
_exptl_absorpt_coefficient_mu 6.093
_exptl_absorpt_correction_T_max 0.7460
_exptl_absorpt_correction_T_min 0.5443
_exptl_absorpt_correction_type multi-scan
_exptl_absorpt_process_details 'SADABS, G. Sheldrick (1999)'
_exptl_crystal_colour 'Orange (293(2)K) Yellow (100(2)K)'
_exptl_crystal_density_diffrn 1.967
_exptl_crystal_description Prism
_exptl_crystal_F_000 1624
_exptl_crystal_recrystallization_method 'Slow Aqueous Evaporation'
_exptl_crystal_size_max 0.220
_exptl_crystal_size_mid 0.175
_exptl_crystal_size_min 0.075
_refine_diff_density_max 1.160
_refine_diff_density_min -1.066
_refine_diff_density_rms 0.190
_refine_ls_extinction_method none
_refine_ls_goodness_of_fit_ref 1.032
_refine_ls_hydrogen_treatment constr
_refine_ls_matrix_type full
_refine_ls_number_parameters 173
_refine_ls_number_reflns 4076
_refine_ls_number_restraints 0
_refine_ls_restrained_S_all 1.032
_refine_ls_R_factor_all 0.0338
_refine_ls_R_factor_gt 0.0317
_refine_ls_shift/su_max 0.000
_refine_ls_shift/su_mean 0.000
_refine_ls_structure_factor_coef Fsqd
_refine_ls_weighting_details 'w=1/[\s^2^(Fo^2^)+(0.0295P)^2^] where P=(Fo^2^+2Fc^2^)/3'
_refine_ls_weighting_scheme calc
_refine_ls_wR_factor_gt 0.0765
_refine_ls_wR_factor_ref 0.0775
_reflns_Friedel_coverage 0.000
_reflns_number_gt 3882
_reflns_number_total 4076
_reflns_threshold_expression 'I > 2\s(I)'
_cod_data_source_file c3ce42106f.txt
_cod_data_source_block Compound_4
_cod_depositor_comments
;
The following automatic conversions were performed:

'_exptl_absorpt_correction_type' value 'Multi-scan' changed to
'multi-scan' according to
/usr/data/users/saulius/automatic-downloads/current/RSC/lib/dictionaries/cif_core.dic
dictionary named 'cif_core.dic' version 2.4.2 from 2011-04-26.

Automatic conversion script
Id: cif_fix_values 2281 2013-09-26 08:29:07Z andrius 
;
_cod_original_cell_volume 2893.1(9)
_cod_original_sg_symbol_H-M 'C 2/c'
_cod_database_code 7213821
_shelx_space_group_comment
;
The symmetry employed for this shelxl refinement is uniquely defined
by the following loop, which should always be used as a source of
symmetry information in preference to the above space-group names.
They are only intended as comments.
;
_shelxl_version_number 2013-4

loop_
_space_group_symop_operation_xyz
'x, y, z'
'-x, y, -z+1/2'
'x+1/2, y+1/2, z'
'-x+1/2, y+1/2, -z+1/2'
'-x, -y, -z'
'x, -y, z-1/2'
'-x+1/2, -y+1/2, -z'
'x+1/2, -y+1/2, z-1/2'

loop_
_atom_site_label
_atom_site_type_symbol
_atom_site_fract_x
_atom_site_fract_y
_atom_site_fract_z
_atom_site_U_iso_or_equiv
_atom_site_adp_type
_atom_site_occupancy
_atom_site_site_symmetry_order
_atom_site_calc_flag
_atom_site_refinement_flags_posn
_atom_site_refinement_flags_adp
_atom_site_refinement_flags_occupancy
C1 C 0.4037(3) 0.1815(4) 0.11145(14) 0.0144(7) Uani 1 1 d . . .
C2 C 0.4364(3) -0.2521(4) 0.15680(14) 0.0146(7) Uani 1 1 d . . .
C8 C 0.6536(3) 0.5379(4) 0.07266(16) 0.0187(8) Uani 1 1 d . . .
H8 H 0.6515 0.6325 0.0564 0.022 Uiso 1 1 calc R U .
C7 C 0.6394(3) 0.4103(4) 0.04033(16) 0.0204(8) Uani 1 1 d . . .
H7 H 0.6271 0.4177 0.0022 0.024 Uiso 1 1 calc R U .
C6 C 0.6438(3) 0.2694(4) 0.06601(14) 0.0113(6) Uani 1 1 d . . .
C5 C 0.6603(3) 0.2615(4) 0.12280(14) 0.0145(7) Uani 1 1 d . . .
H5 H 0.6628 0.1688 0.1405 0.017 Uiso 1 1 calc R U .
C4 C 0.6731(3) 0.3937(4) 0.15255(15) 0.0164(7) Uani 1 1 d . . .
H4 H 0.6837 0.3905 0.1907 0.020 Uiso 1 1 calc R U .
C3 C 0.6355(3) -0.0261(4) 0.06873(15) 0.0158(7) Uani 1 1 d . . .
N1 N 0.4259(3) 0.1480(4) 0.15760(13) 0.0224(7) Uani 1 1 d . . .
N2 N 0.4588(2) -0.1622(3) 0.19212(12) 0.0175(6) Uani 1 1 d . . .
N4 N 0.6704(2) 0.5260(4) 0.12710(13) 0.0149(6) Uani 1 1 d . . .
H4A H 0.6799 0.6068 0.1466 0.018 Uiso 1 1 calc R U .
N3 N 0.6396(3) -0.1187(4) 0.10112(14) 0.0219(7) Uani 1 1 d . . .
O1 O 0.6236(2) 0.0625(3) 0.23526(12) 0.0160(5) Uani 1 1 d . . .
OW1 O 0.5000 0.3340(4) 0.2500 0.0241(9) Uani 1 2 d S T P
S1 S 0.36805(8) 0.22702(11) 0.04706(4) 0.0206(2) Uani 1 1 d . . .
S2 S 0.40734(7) -0.38318(11) 0.11048(4) 0.01862(19) Uani 1 1 d . . .
S3 S 0.62962(7) 0.11247(10) 0.02148(3) 0.01559(18) Uani 1 1 d . . .
U1 U 0.5000 0.06292(2) 0.2500 0.00872(6) Uani 1 2 d S T P
OW2 O 0.68623(19) 0.7215(3) 0.21744(10) 0.0149(5) Uani 1 1 d . . .
OW3 O 0.3215(2) -0.5323(3) 0.20876(11) 0.0163(5) Uani 1 1 d . . .

loop_
_atom_site_aniso_label
_atom_site_aniso_U_11
_atom_site_aniso_U_22
_atom_site_aniso_U_33
_atom_site_aniso_U_23
_atom_site_aniso_U_13
_atom_site_aniso_U_12
C1 0.0134(17) 0.0142(16) 0.0155(16) 0.0015(13) 0.0028(13) 0.0002(13)
C2 0.0159(17) 0.0165(17) 0.0117(15) 0.0014(13) 0.0038(13) -0.0013(14)
C8 0.030(2) 0.0121(16) 0.0153(17) 0.0028(13) 0.0072(15) 0.0002(15)
C7 0.035(2) 0.0140(17) 0.0115(16) 0.0002(13) 0.0028(16) 0.0015(16)
C6 0.0124(16) 0.0088(15) 0.0127(15) -0.0018(12) 0.0024(12) -0.0008(12)
C5 0.0256(19) 0.0056(14) 0.0135(15) 0.0005(12) 0.0066(14) 0.0004(13)
C4 0.0201(19) 0.0191(18) 0.0103(15) -0.0036(13) 0.0039(13) 0.0011(15)
C3 0.0187(18) 0.0103(15) 0.0175(17) -0.0066(14) 0.0020(14) -0.0020(14)
N1 0.0237(18) 0.0247(18) 0.0159(15) 0.0025(13) -0.0022(13) -0.0044(14)
N2 0.0196(16) 0.0154(15) 0.0169(14) -0.0033(11) 0.0027(12) -0.0033(12)
N4 0.0173(16) 0.0120(13) 0.0166(14) -0.0028(12) 0.0063(12) -0.0002(12)
N3 0.033(2) 0.0125(15) 0.0195(16) -0.0010(13) 0.0039(14) 0.0004(14)
O1 0.0142(14) 0.0173(14) 0.0168(13) -0.0006(9) 0.0039(11) -0.0021(9)
OW1 0.022(2) 0.0111(18) 0.033(2) 0.000 -0.0074(16) 0.000
S1 0.0294(5) 0.0205(5) 0.0099(4) 0.0019(3) -0.0003(3) 0.0018(4)
S2 0.0200(5) 0.0224(5) 0.0139(4) -0.0081(3) 0.0045(3) -0.0052(4)
S3 0.0238(5) 0.0107(4) 0.0113(4) -0.0021(3) 0.0016(3) -0.0004(3)
U1 0.00869(10) 0.00919(10) 0.00770(9) 0.000 0.00049(6) 0.000
OW2 0.0168(13) 0.0125(12) 0.0146(11) -0.0011(9) 0.0016(9) 0.0006(9)
OW3 0.0149(13) 0.0172(12) 0.0173(12) -0.0020(10) 0.0045(10) 0.0007(10)

loop_
_atom_type_symbol
_atom_type_description
_atom_type_scat_dispersion_real
_atom_type_scat_dispersion_imag
_atom_type_scat_source
C C 0.0033 0.0016 'International Tables Vol C Tables 4.2.6.8 and 6.1.1.4'
H H 0.0000 0.0000 'International Tables Vol C Tables 4.2.6.8 and 6.1.1.4'
N N 0.0061 0.0033 'International Tables Vol C Tables 4.2.6.8 and 6.1.1.4'
O O 0.0106 0.0060 'International Tables Vol C Tables 4.2.6.8 and 6.1.1.4'
S S 0.1246 0.1234 'International Tables Vol C Tables 4.2.6.8 and 6.1.1.4'
U U -9.6767 9.6646 'International Tables Vol C Tables 4.2.6.8 and 6.1.1.4'

loop_
_geom_angle_atom_site_label_1
_geom_angle_atom_site_label_2
_geom_angle_atom_site_label_3
_geom_angle
_geom_angle_site_symmetry_1
_geom_angle_site_symmetry_3
N1 C1 S1 177.8(3) . .
N2 C2 S2 177.0(3) . .
N4 C8 C7 120.1(3) . .
N4 C8 H8 119.9 . .
C7 C8 H8 119.9 . .
C8 C7 C6 118.7(3) . .
C8 C7 H7 120.7 . .
C6 C7 H7 120.7 . .
C5 C6 C7 119.6(3) . .
C5 C6 S3 125.0(3) . .
C7 C6 S3 115.4(3) . .
C4 C5 C6 118.7(3) . .
C4 C5 H5 120.7 . .
C6 C5 H5 120.7 . .
N4 C4 C5 120.5(3) . .
N4 C4 H4 119.8 . .
C5 C4 H4 119.8 . .
N3 C3 S3 179.3(4) . .
C1 N1 U1 169.9(3) . .
C2 N2 U1 168.1(3) . .
C8 N4 C4 122.5(3) . .
C8 N4 H4A 118.8 . .
C4 N4 H4A 118.8 . .
C3 S3 C6 98.83(16) . .
O1 U1 O1 179.76(14) 2_655 .
O1 U1 OW1 90.12(7) 2_655 .
O1 U1 OW1 90.12(7) . .
O1 U1 N1 90.89(12) 2_655 2_655
O1 U1 N1 89.19(12) . 2_655
OW1 U1 N1 71.86(8) . 2_655
O1 U1 N1 89.18(12) 2_655 .
O1 U1 N1 90.89(12) . .
OW1 U1 N1 71.86(8) . .
N1 U1 N1 143.71(17) 2_655 .
O1 U1 N2 90.99(11) 2_655 .
O1 U1 N2 88.81(11) . .
OW1 U1 N2 144.43(7) . .
N1 U1 N2 143.66(11) 2_655 .
N1 U1 N2 72.61(11) . .
O1 U1 N2 88.81(11) 2_655 2_655
O1 U1 N2 90.99(11) . 2_655
OW1 U1 N2 144.42(7) . 2_655
N1 U1 N2 72.61(11) 2_655 2_655
N1 U1 N2 143.66(11) . 2_655
N2 U1 N2 71.15(15) . 2_655

loop_
_geom_bond_atom_site_label_1
_geom_bond_atom_site_label_2
_geom_bond_distance
_geom_bond_site_symmetry_2
C1 N1 1.162(5) .
C1 S1 1.623(4) .
C2 N2 1.178(5) .
C2 S2 1.625(4) .
C8 N4 1.330(5) .
C8 C7 1.378(5) .
C8 H8 0.9300 .
C7 C6 1.400(5) .
C7 H7 0.9300 .
C6 C5 1.385(5) .
C6 S3 1.764(3) .
C5 C4 1.379(5) .
C5 H5 0.9300 .
C4 N4 1.330(5) .
C4 H4 0.9300 .
C3 N3 1.144(5) .
C3 S3 1.692(4) .
N1 U1 2.423(3) .
N2 U1 2.456(3) .
N4 H4A 0.8600 .
O1 U1 1.772(3) .
OW1 U1 2.405(4) .
U1 O1 1.772(3) 2_655
U1 N1 2.423(3) 2_655
U1 N2 2.456(3) 2_655

loop_
_geom_hbond_atom_site_label_D
_geom_hbond_atom_site_label_H
_geom_hbond_atom_site_label_A
_geom_hbond_distance_DH
_geom_hbond_distance_HA
_geom_hbond_distance_DA
_geom_hbond_angle_DHA
_geom_hbond_site_symmetry_A
C8 H8 S1 0.93 2.82 3.599(4) 141.7 5_665
C7 H7 S2 0.93 2.76 3.680(4) 169.6 5_655
